data_4064312
loop_
_publ_author_name
'Chen, Fei'
'Sun, Jia-Feng'
'Li, Tao-Yuan'
'Chen, Xue-Tai'
'Xue, Zi-Ling'

_publ_section_title
;
 Iridium(I) and Rhodium(I) Carbonyl Complexes with the
 Bis(3-tert-butylimidazol-2-ylidene)borate Ligand and Unusual B&#x2212;H
 Fluorination
;
_journal_issue 7
_journal_name_full Organometallics
_journal_page_first 2006
_journal_paper_doi 10.1021/om200036w
_journal_volume 30
_journal_year 2011
_chemical_formula_moiety 'C16 H22 B F2 N4 O2 Rh'
_chemical_formula_sum 'C16 H22 B F2 N4 O2 Rh'
_chemical_formula_weight 454.10
_chemical_name_systematic
; 
 ? 
;
_space_group_IT_number 2
_symmetry_cell_setting triclinic
_symmetry_space_group_name_Hall '-P 1'
_symmetry_space_group_name_H-M 'P -1'
_atom_sites_solution_hydrogens geom
_atom_sites_solution_primary direct
_atom_sites_solution_secondary difmap
_audit_creation_method SHELXL-97
_cell_angle_alpha 93.5500(10)
_cell_angle_beta 90.9630(10)
_cell_angle_gamma 112.1160(10)
_cell_formula_units_Z 2
_cell_length_a 9.4801(5)
_cell_length_b 10.0091(6)
_cell_length_c 10.9430(6)
_cell_measurement_reflns_used 3034
_cell_measurement_temperature 298(3)
_cell_measurement_theta_max 27.5364
_cell_measurement_theta_min 2.2023
_cell_volume 959.20(9)
_computing_cell_refinement SMART
_computing_data_collection 'SMART (Bruker, 2000)'
_computing_data_reduction 'SAINT (Bruker, 2000)'
_computing_molecular_graphics SHELXTL
_computing_publication_material SHELXTL
_computing_structure_refinement SHELXTL
_computing_structure_solution 'SHELXTL (Bruker, 2000)'
_diffrn_ambient_temperature 298(3)
_diffrn_measured_fraction_theta_full 0.980
_diffrn_measured_fraction_theta_max 0.980
_diffrn_measurement_device_type 'Bruker Smart Aepex CCD area detector'
_diffrn_measurement_method 'phi and omega scans'
_diffrn_radiation_monochromator graphite
_diffrn_radiation_source 'fine-focus sealed tube'
_diffrn_radiation_type MoK\a
_diffrn_radiation_wavelength 0.71073
_diffrn_reflns_av_R_equivalents 0.0283
_diffrn_reflns_av_sigmaI/netI 0.0382
_diffrn_reflns_limit_h_max 11
_diffrn_reflns_limit_h_min -9
_diffrn_reflns_limit_k_max 11
_diffrn_reflns_limit_k_min -12
_diffrn_reflns_limit_l_max 12
_diffrn_reflns_limit_l_min -13
_diffrn_reflns_number 5278
_diffrn_reflns_theta_full 26.00
_diffrn_reflns_theta_max 26.00
_diffrn_reflns_theta_min 1.87
_exptl_absorpt_coefficient_mu 0.926
_exptl_absorpt_correction_T_max 0.831
_exptl_absorpt_correction_T_min 0.783
_exptl_absorpt_correction_type multi-scan
_exptl_absorpt_process_details 'SADABS, Bruker(2000)'
_exptl_crystal_colour yellow
_exptl_crystal_density_diffrn 1.572
_exptl_crystal_density_method 'not measured'
_exptl_crystal_description block
_exptl_crystal_F_000 460
_exptl_crystal_size_max 0.28
_exptl_crystal_size_mid 0.22
_exptl_crystal_size_min 0.20
_refine_diff_density_max 0.286
_refine_diff_density_min -0.360
_refine_diff_density_rms 0.051
_refine_ls_extinction_method none
_refine_ls_goodness_of_fit_ref 1.003
_refine_ls_hydrogen_treatment constr
_refine_ls_matrix_type full
_refine_ls_number_parameters 241
_refine_ls_number_reflns 3694
_refine_ls_number_restraints 0
_refine_ls_restrained_S_all 1.003
_refine_ls_R_factor_all 0.0304
_refine_ls_R_factor_gt 0.0258
_refine_ls_shift/su_max 0.001
_refine_ls_shift/su_mean 0.000
_refine_ls_structure_factor_coef Fsqd
_refine_ls_weighting_details 'calc w=1/[\s^2^(Fo^2^)+(0.0260P)^2^+0.0000P] where P=(Fo^2^+2Fc^2^)/3'
_refine_ls_weighting_scheme calc
_refine_ls_wR_factor_gt 0.0589
_refine_ls_wR_factor_ref 0.0603
_reflns_number_gt 3271
_reflns_number_total 3694
_reflns_threshold_expression >2sigma(I)
_cod_data_source_file om200036w_si_003.cif
_cod_data_source_block 2b
_cod_depositor_comments
;
The following automatic conversions were performed:

'_symmetry_cell_setting' value 'Triclinic' changed to 'triclinic'
according to /home/saulius/struct/CIF-dictionaries/cif_core.dic
dictionary named 'cif_core.dic' version 2.4.1 from 2010-06-29.

Automatic conversion script
Id: cif_fix_values 1715 2011-07-08 13:25:40Z adriana 
;
_cod_database_code 4064312

loop_
_symmetry_equiv_pos_as_xyz
'x, y, z'
'-x, -y, -z'

loop_
_atom_site_label
_atom_site_type_symbol
_atom_site_fract_x
_atom_site_fract_y
_atom_site_fract_z
_atom_site_U_iso_or_equiv
_atom_site_adp_type
_atom_site_occupancy
_atom_site_symmetry_multiplicity
_atom_site_calc_flag
_atom_site_refinement_flags
Rh1 Rh 0.21487(2) 0.899164(19) 0.164178(16) 0.03984(8) Uani 1 1 d .
B1 B 0.2584(4) 0.6929(3) 0.3637(3) 0.0520(8) Uani 1 1 d .
F1 F 0.37511(18) 0.69858(18) 0.28739(16) 0.0717(5) Uani 1 1 d .
F2 F 0.2540(2) 0.60820(16) 0.45971(16) 0.0722(5) Uani 1 1 d .
N1 N 0.1016(2) 0.6315(2) 0.29296(18) 0.0429(5) Uani 1 1 d .
N2 N -0.0955(2) 0.6198(2) 0.18395(18) 0.0412(5) Uani 1 1 d .
N3 N 0.2800(2) 0.8473(2) 0.41747(18) 0.0410(5) Uani 1 1 d .
N4 N 0.2635(2) 1.05737(19) 0.43412(17) 0.0393(5) Uani 1 1 d .
O2 O 0.4977(3) 1.1527(3) 0.1183(2) 0.1038(9) Uani 1 1 d .
O1 O 0.1768(3) 0.8254(3) -0.10873(19) 0.0821(7) Uani 1 1 d .
C1 C 0.0528(3) 0.7042(2) 0.2124(2) 0.0394(5) Uani 1 1 d .
C2 C -0.0144(3) 0.5035(3) 0.3119(3) 0.0543(7) Uani 1 1 d .
H2 H -0.0088 0.4346 0.3629 0.065 Uiso 1 1 calc R
C3 C -0.1360(3) 0.4944(3) 0.2456(3) 0.0542(7) Uani 1 1 d .
H3 H -0.2305 0.4184 0.2410 0.065 Uiso 1 1 calc R
C4 C -0.2043(3) 0.6472(3) 0.0979(2) 0.0486(6) Uani 1 1 d .
C5 C -0.1938(4) 0.5799(4) -0.0294(2) 0.0726(9) Uani 1 1 d .
H5A H -0.0929 0.6265 -0.0578 0.109 Uiso 1 1 calc R
H5B H -0.2664 0.5924 -0.0852 0.109 Uiso 1 1 calc R
H5C H -0.2156 0.4786 -0.0249 0.109 Uiso 1 1 calc R
C6 C -0.3660(3) 0.5766(3) 0.1423(3) 0.0666(8) Uani 1 1 d .
H6A H -0.3975 0.4734 0.1330 0.100 Uiso 1 1 calc R
H6B H -0.4343 0.6055 0.0946 0.100 Uiso 1 1 calc R
H6C H -0.3679 0.6067 0.2270 0.100 Uiso 1 1 calc R
C7 C -0.1673(3) 0.8088(3) 0.0980(3) 0.0641(8) Uani 1 1 d .
H7A H -0.1724 0.8470 0.1797 0.096 Uiso 1 1 calc R
H7B H -0.2396 0.8256 0.0448 0.096 Uiso 1 1 calc R
H7C H -0.0665 0.8559 0.0695 0.096 Uiso 1 1 calc R
C8 C 0.2503(2) 0.9453(2) 0.3525(2) 0.0376(5) Uani 1 1 d .
C9 C 0.3132(3) 0.8988(3) 0.5379(2) 0.0503(6) Uani 1 1 d .
H9 H 0.3374 0.8515 0.6006 0.060 Uiso 1 1 calc R
C10 C 0.3044(3) 1.0290(3) 0.5492(2) 0.0514(7) Uani 1 1 d .
H10 H 0.3223 1.0893 0.6206 0.062 Uiso 1 1 calc R
C11 C 0.2347(3) 1.1918(2) 0.4114(2) 0.0461(6) Uani 1 1 d .
C12 C 0.1655(4) 1.2351(4) 0.5248(3) 0.0853(11) Uani 1 1 d .
H12A H 0.0816 1.1526 0.5486 0.128 Uiso 1 1 calc R
H12B H 0.1299 1.3099 0.5063 0.128 Uiso 1 1 calc R
H12C H 0.2414 1.2702 0.5906 0.128 Uiso 1 1 calc R
C13 C 0.3849(4) 1.3103(3) 0.3871(4) 0.0899(12) Uani 1 1 d .
H13A H 0.4558 1.3243 0.4549 0.135 Uiso 1 1 calc R
H13B H 0.3694 1.3985 0.3772 0.135 Uiso 1 1 calc R
H13C H 0.4248 1.2833 0.3137 0.135 Uiso 1 1 calc R
C14 C 0.1195(4) 1.1616(3) 0.3058(3) 0.0653(8) Uani 1 1 d .
H14A H 0.1594 1.1342 0.2326 0.098 Uiso 1 1 calc R
H14B H 0.0992 1.2470 0.2940 0.098 Uiso 1 1 calc R
H14C H 0.0268 1.0845 0.3238 0.098 Uiso 1 1 calc R
C16 C 0.3879(3) 1.0594(3) 0.1367(3) 0.0570(7) Uani 1 1 d .
C15 C 0.1878(3) 0.8477(3) -0.0052(3) 0.0539(7) Uani 1 1 d .

loop_
_atom_site_aniso_label
_atom_site_aniso_U_11
_atom_site_aniso_U_22
_atom_site_aniso_U_33
_atom_site_aniso_U_23
_atom_site_aniso_U_13
_atom_site_aniso_U_12
Rh1 0.03963(12) 0.03938(12) 0.03781(12) -0.00149(8) 0.00151(8) 0.01257(9)
B1 0.058(2) 0.0460(17) 0.061(2) -0.0008(15) -0.0075(16) 0.0302(16)
F1 0.0572(10) 0.0773(11) 0.0920(13) -0.0152(10) -0.0017(9) 0.0417(9)
F2 0.0887(13) 0.0554(9) 0.0807(12) 0.0109(9) -0.0219(10) 0.0365(9)
N1 0.0483(12) 0.0359(10) 0.0469(12) 0.0005(9) -0.0018(9) 0.0191(10)
N2 0.0404(12) 0.0358(10) 0.0435(12) -0.0037(9) -0.0021(9) 0.0110(9)
N3 0.0400(11) 0.0419(11) 0.0438(12) -0.0004(9) -0.0054(9) 0.0193(9)
N4 0.0432(12) 0.0377(10) 0.0377(11) -0.0023(9) -0.0037(9) 0.0170(9)
O2 0.0670(16) 0.0884(17) 0.123(2) -0.0024(16) 0.0285(15) -0.0080(14)
O1 0.0895(17) 0.0979(17) 0.0455(13) -0.0127(12) 0.0040(11) 0.0231(14)
C1 0.0437(14) 0.0363(12) 0.0387(13) -0.0046(10) 0.0003(10) 0.0168(11)
C2 0.0663(19) 0.0334(13) 0.0643(18) 0.0050(12) 0.0022(15) 0.0199(13)
C3 0.0543(17) 0.0368(14) 0.0630(18) 0.0009(13) 0.0005(14) 0.0081(13)
C4 0.0406(14) 0.0542(15) 0.0444(15) -0.0034(12) -0.0080(11) 0.0120(12)
C5 0.071(2) 0.087(2) 0.0445(17) -0.0078(16) -0.0070(14) 0.0146(18)
C6 0.0449(17) 0.083(2) 0.0632(19) -0.0001(16) -0.0044(14) 0.0151(16)
C7 0.0537(18) 0.0603(17) 0.080(2) 0.0060(15) -0.0177(15) 0.0242(15)
C8 0.0336(13) 0.0374(12) 0.0406(13) 0.0008(10) -0.0009(10) 0.0125(10)
C9 0.0546(16) 0.0562(16) 0.0441(15) 0.0046(12) -0.0093(12) 0.0257(14)
C10 0.0597(17) 0.0572(16) 0.0379(14) -0.0079(12) -0.0090(12) 0.0252(14)
C11 0.0540(16) 0.0376(13) 0.0493(15) -0.0028(11) -0.0011(12) 0.0212(12)
C12 0.139(3) 0.088(2) 0.060(2) -0.0023(17) 0.014(2) 0.079(2)
C13 0.071(2) 0.0442(17) 0.147(4) 0.014(2) 0.009(2) 0.0124(16)
C14 0.083(2) 0.0659(18) 0.0642(19) -0.0050(15) -0.0118(16) 0.0494(18)
C16 0.0476(17) 0.0574(17) 0.0561(17) -0.0023(14) 0.0070(13) 0.0096(14)
C15 0.0522(17) 0.0518(15) 0.0506(17) -0.0041(13) 0.0041(13) 0.0130(13)

loop_
_atom_type_symbol
_atom_type_description
_atom_type_scat_dispersion_real
_atom_type_scat_dispersion_imag
_atom_type_scat_source
C C 0.0033 0.0016 'International Tables Vol C Tables 4.2.6.8 and 6.1.1.4'
H H 0.0000 0.0000 'International Tables Vol C Tables 4.2.6.8 and 6.1.1.4'
B B 0.0013 0.0007 'International Tables Vol C Tables 4.2.6.8 and 6.1.1.4'
F F 0.0171 0.0103 'International Tables Vol C Tables 4.2.6.8 and 6.1.1.4'
N N 0.0061 0.0033 'International Tables Vol C Tables 4.2.6.8 and 6.1.1.4'
O O 0.0106 0.0060 'International Tables Vol C Tables 4.2.6.8 and 6.1.1.4'
Rh Rh -1.1178 0.9187 'International Tables Vol C Tables 4.2.6.8 and 6.1.1.4'

loop_
_geom_angle_atom_site_label_1
_geom_angle_atom_site_label_2
_geom_angle_atom_site_label_3
_geom_angle
C16 Rh1 C15 89.88(12)
C16 Rh1 C8 90.97(11)
C15 Rh1 C8 176.23(10)
C16 Rh1 C1 168.06(11)
C15 Rh1 C1 94.66(10)
C8 Rh1 C1 83.82(9)
F2 B1 F1 111.0(2)
F2 B1 N1 108.8(2)
F1 B1 N1 111.3(2)
F2 B1 N3 108.5(2)
F1 B1 N3 110.5(2)
N1 B1 N3 106.5(2)
C1 N1 C2 109.5(2)
C1 N1 B1 124.7(2)
C2 N1 B1 125.4(2)
C1 N2 C3 109.4(2)
C1 N2 C4 128.2(2)
C3 N2 C4 122.3(2)
C8 N3 C9 109.77(19)
C8 N3 B1 123.6(2)
C9 N3 B1 126.2(2)
C8 N4 C10 109.38(18)
C8 N4 C11 127.90(19)
C10 N4 C11 122.68(19)
N1 C1 N2 105.5(2)
N1 C1 Rh1 116.04(16)
N2 C1 Rh1 138.39(18)
C3 C2 N1 108.5(2)
C3 C2 H2 125.7
N1 C2 H2 125.7
C2 C3 N2 106.9(2)
C2 C3 H3 126.5
N2 C3 H3 126.5
N2 C4 C7 109.84(19)
N2 C4 C6 109.1(2)
C7 C4 C6 107.7(2)
N2 C4 C5 108.2(2)
C7 C4 C5 112.2(3)
C6 C4 C5 109.8(2)
C4 C5 H5A 109.5
C4 C5 H5B 109.5
H5A C5 H5B 109.5
C4 C5 H5C 109.5
H5A C5 H5C 109.5
H5B C5 H5C 109.5
C4 C6 H6A 109.5
C4 C6 H6B 109.5
H6A C6 H6B 109.5
C4 C6 H6C 109.5
H6A C6 H6C 109.5
H6B C6 H6C 109.5
C4 C7 H7A 109.5
C4 C7 H7B 109.5
H7A C7 H7B 109.5
C4 C7 H7C 109.5
H7A C7 H7C 109.5
H7B C7 H7C 109.5
N3 C8 N4 105.90(19)
N3 C8 Rh1 116.89(16)
N4 C8 Rh1 137.01(17)
C10 C9 N3 107.9(2)
C10 C9 H9 126.1
N3 C9 H9 126.1
C9 C10 N4 107.1(2)
C9 C10 H10 126.5
N4 C10 H10 126.5
N4 C11 C13 108.4(2)
N4 C11 C14 110.11(19)
C13 C11 C14 111.9(2)
N4 C11 C12 108.7(2)
C13 C11 C12 110.5(2)
C14 C11 C12 107.1(2)
C11 C12 H12A 109.5
C11 C12 H12B 109.5
H12A C12 H12B 109.5
C11 C12 H12C 109.5
H12A C12 H12C 109.5
H12B C12 H12C 109.5
C11 C13 H13A 109.5
C11 C13 H13B 109.5
H13A C13 H13B 109.5
C11 C13 H13C 109.5
H13A C13 H13C 109.5
H13B C13 H13C 109.5
C11 C14 H14A 109.5
C11 C14 H14B 109.5
H14A C14 H14B 109.5
C11 C14 H14C 109.5
H14A C14 H14C 109.5
H14B C14 H14C 109.5
O2 C16 Rh1 176.3(3)
O1 C15 Rh1 175.7(3)

loop_
_geom_bond_atom_site_label_1
_geom_bond_atom_site_label_2
_geom_bond_distance
Rh1 C16 1.857(3)
Rh1 C15 1.880(3)
Rh1 C8 2.077(2)
Rh1 C1 2.084(2)
B1 F2 1.382(3)
B1 F1 1.383(4)
B1 N1 1.550(4)
B1 N3 1.556(3)
N1 C1 1.357(3)
N1 C2 1.369(3)
N2 C1 1.358(3)
N2 C3 1.389(3)
N2 C4 1.496(3)
N3 C8 1.355(3)
N3 C9 1.372(3)
N4 C8 1.356(3)
N4 C10 1.388(3)
N4 C11 1.504(3)
O2 C16 1.137(3)
O1 C15 1.136(3)
C2 C3 1.322(4)
C2 H2 0.9300
C3 H3 0.9300
C4 C7 1.520(4)
C4 C6 1.528(4)
C4 C5 1.530(3)
C5 H5A 0.9600
C5 H5B 0.9600
C5 H5C 0.9600
C6 H6A 0.9600
C6 H6B 0.9600
C6 H6C 0.9600
C7 H7A 0.9600
C7 H7B 0.9600
C7 H7C 0.9600
C9 C10 1.335(3)
C9 H9 0.9300
C10 H10 0.9300
C11 C13 1.511(4)
C11 C14 1.512(3)
C11 C12 1.527(4)
C12 H12A 0.9600
C12 H12B 0.9600
C12 H12C 0.9600
C13 H13A 0.9600
C13 H13B 0.9600
C13 H13C 0.9600
C14 H14A 0.9600
C14 H14B 0.9600
C14 H14C 0.9600

loop_
_geom_torsion_atom_site_label_1
_geom_torsion_atom_site_label_2
_geom_torsion_atom_site_label_3
_geom_torsion_atom_site_label_4
_geom_torsion
F2 B1 N1 C1 164.0(2)
F1 B1 N1 C1 -73.4(3)
N3 B1 N1 C1 47.2(3)
F2 B1 N1 C2 -8.3(3)
F1 B1 N1 C2 114.4(3)
N3 B1 N1 C2 -125.1(2)
F2 B1 N3 C8 -162.3(2)
F1 B1 N3 C8 75.7(3)
N1 B1 N3 C8 -45.4(3)
F2 B1 N3 C9 9.4(4)
F1 B1 N3 C9 -112.6(3)
N1 B1 N3 C9 126.4(2)
C2 N1 C1 N2 1.0(3)
B1 N1 C1 N2 -172.4(2)
C2 N1 C1 Rh1 -177.47(16)
B1 N1 C1 Rh1 9.2(3)
C3 N2 C1 N1 -1.1(3)
C4 N2 C1 N1 -179.2(2)
C3 N2 C1 Rh1 176.73(19)
C4 N2 C1 Rh1 -1.4(4)
C16 Rh1 C1 N1 12.8(6)
C15 Rh1 C1 N1 124.85(18)
C8 Rh1 C1 N1 -51.68(17)
C16 Rh1 C1 N2 -164.9(4)
C15 Rh1 C1 N2 -52.9(3)
C8 Rh1 C1 N2 130.6(3)
C1 N1 C2 C3 -0.4(3)
B1 N1 C2 C3 172.8(2)
N1 C2 C3 N2 -0.3(3)
C1 N2 C3 C2 0.9(3)
C4 N2 C3 C2 179.1(2)
C1 N2 C4 C7 -32.1(3)
C3 N2 C4 C7 150.0(2)
C1 N2 C4 C6 -149.9(2)
C3 N2 C4 C6 32.2(3)
C1 N2 C4 C5 90.7(3)
C3 N2 C4 C5 -87.2(3)
C9 N3 C8 N4 -0.8(3)
B1 N3 C8 N4 172.2(2)
C9 N3 C8 Rh1 174.96(16)
B1 N3 C8 Rh1 -12.1(3)
C10 N4 C8 N3 1.2(3)
C11 N4 C8 N3 -176.8(2)
C10 N4 C8 Rh1 -173.22(19)
C11 N4 C8 Rh1 8.8(4)
C16 Rh1 C8 N3 -115.83(19)
C15 Rh1 C8 N3 -12.9(16)
C1 Rh1 C8 N3 53.41(17)
C16 Rh1 C8 N4 58.1(3)
C15 Rh1 C8 N4 161.1(14)
C1 Rh1 C8 N4 -132.6(2)
C8 N3 C9 C10 0.0(3)
B1 N3 C9 C10 -172.7(2)
N3 C9 C10 N4 0.7(3)
C8 N4 C10 C9 -1.2(3)
C11 N4 C10 C9 176.9(2)
C8 N4 C11 C13 -95.4(3)
C10 N4 C11 C13 86.9(3)
C8 N4 C11 C14 27.3(3)
C10 N4 C11 C14 -150.4(2)
C8 N4 C11 C12 144.4(3)
C10 N4 C11 C12 -33.3(3)
C15 Rh1 C16 O2 -71(4)
C8 Rh1 C16 O2 106(4)
C1 Rh1 C16 O2 42(5)
C16 Rh1 C15 O1 -23(4)
C8 Rh1 C15 O1 -126(3)
C1 Rh1 C15 O1 169(4)
